data_7222272
loop_
_publ_author_name
'Wilson, Jamey'
'Williams, Jon'
'Petkovsek, Chesney'
'Reves, Peyton'
'Jurss, Jonah W.'
'Hammer, Nathan I.'
'Tschumper, Gregory S.'
'Watkins, Davita'

_publ_section_title
;
 Synergistic Effects of Halogen Bond and \p-\p Interactions in
 Thiophene-based Building Blocks
;
_journal_name_full 'RSC Adv.'
_journal_paper_doi 10.1039/C5RA16680B
_journal_year 2015
_chemical_formula_moiety 'C9 H7 N S, C6 F5 I'
_chemical_formula_sum 'C15 H7 F5 I N S'
_chemical_formula_weight 455.18
_chemical_name_common Pyr-T_IPFB
_chemical_name_systematic
;
 ?
;
_space_group_crystal_system monoclinic
_space_group_IT_number 14
_space_group_name_Hall '-P 2yn'
_space_group_name_H-M_alt 'P 1 21/n 1'
_symmetry_space_group_name_Hall '-P 2yn'
_symmetry_space_group_name_H-M 'P 1 21/n 1'
_atom_sites_solution_hydrogens geom
_atom_sites_solution_primary direct
_atom_sites_solution_secondary difmap
_audit_creation_date 2015-06-13
_audit_creation_method
;
Olex2 1.2
(compiled 2014.07.22 svn.r2960 for OlexSys, GUI svn.r4862)
;
_audit_update_record
;
2015-07-07 deposited with the CCDC.
2015-09-21 downloaded from the CCDC.
;
_cell_angle_alpha 90.00
_cell_angle_beta 91.757(3)
_cell_angle_gamma 90.00
_cell_formula_units_Z 4
_cell_length_a 8.7694(5)
_cell_length_b 7.5097(4)
_cell_length_c 22.9574(13)
_cell_measurement_reflns_used 9784
_cell_measurement_temperature 100(2)
_cell_measurement_theta_max 28.70
_cell_measurement_theta_min 2.46
_cell_volume 1511.16(15)
_computing_cell_refinement 'Bruker SAINT'
_computing_data_collection 'Bruker APEX2'
_computing_data_reduction 'Bruker SAINT'
_computing_molecular_graphics 'Olex2 (Dolomanov et al., 2009)'
_computing_publication_material 'Olex2 (Dolomanov et al., 2009)'
_computing_structure_refinement 'SHELXL-97 (Sheldrick, 2008)'
_computing_structure_solution 'SHELXS-97 (Sheldrick, 2008)'
_diffrn_ambient_temperature 99.95
_diffrn_detector_area_resol_mean 8.366
_diffrn_measured_fraction_theta_full 1.000
_diffrn_measured_fraction_theta_max 0.999
_diffrn_measurement_device_type 'Bruker APEX-II CCD'
_diffrn_measurement_method 'phi and omega scans'
_diffrn_radiation_monochromator graphite
_diffrn_radiation_type MoK\a
_diffrn_radiation_wavelength 0.71073
_diffrn_reflns_av_R_equivalents 0.0266
_diffrn_reflns_av_unetI/netI 0.0129
_diffrn_reflns_limit_h_max 11
_diffrn_reflns_limit_h_min -11
_diffrn_reflns_limit_k_max 9
_diffrn_reflns_limit_k_min -9
_diffrn_reflns_limit_l_max 28
_diffrn_reflns_limit_l_min -28
_diffrn_reflns_number 26339
_diffrn_reflns_theta_full 25.00
_diffrn_reflns_theta_max 26.49
_diffrn_reflns_theta_min 1.77
_diffrn_source 'fine-focus sealed tube'
_exptl_absorpt_coefficient_mu 2.307
_exptl_absorpt_correction_T_max 0.7693
_exptl_absorpt_correction_T_min 0.5256
_exptl_absorpt_correction_type multi-scan
_exptl_absorpt_process_details SADABS
_exptl_crystal_colour colorless
_exptl_crystal_density_diffrn 2.001
_exptl_crystal_density_method 'not measured'
_exptl_crystal_description blocks
_exptl_crystal_F_000 872
_exptl_crystal_size_max 0.32
_exptl_crystal_size_mid 0.16
_exptl_crystal_size_min 0.12
_refine_diff_density_max 0.394
_refine_diff_density_min -0.436
_refine_diff_density_rms 0.061
_refine_ls_extinction_method none
_refine_ls_goodness_of_fit_ref 1.146
_refine_ls_hydrogen_treatment constr
_refine_ls_matrix_type full
_refine_ls_number_parameters 209
_refine_ls_number_reflns 3130
_refine_ls_number_restraints 0
_refine_ls_restrained_S_all 1.146
_refine_ls_R_factor_all 0.0171
_refine_ls_R_factor_gt 0.0158
_refine_ls_shift/su_max 0.002
_refine_ls_shift/su_mean 0.000
_refine_ls_structure_factor_coef Fsqd
_refine_ls_weighting_details 'calc w=1/[\s^2^(Fo^2^)+(0.0084P)^2^+1.7652P] where P=(Fo^2^+2Fc^2^)/3'
_refine_ls_weighting_scheme calc
_refine_ls_wR_factor_gt 0.0371
_refine_ls_wR_factor_ref 0.0377
_reflns_number_gt 2977
_reflns_number_total 3130
_reflns_threshold_expression >2sigma(I)
_cod_data_source_file c5ra16680b2.cif
_cod_data_source_block shelxl
_cod_database_code 7222272
_olex2_refinement_description
;
1. Fixed Uiso
 At 1.2 times of:
  All C(H) groups
2. Shared sites
{C9, S1A}
{C9A, S1}
3. Uiso/Uaniso restraints and constraints
Uanis(C9) = Uanis(S1A)
Uanis(C9A) = Uanis(S1)
4. Others
 Sof(C9A)=Sof(H9A)=Sof(S1A)=1-FVAR(1)
 Sof(C9)=Sof(H9)=Sof(S1)=FVAR(1)
5.a Aromatic/amide H refined with riding coordinates:
 C9(H9), C9A(H9A), C12(H12), C13(H13), C14(H14), C15(H15)
;
_olex2_submission_special_instructions 'No special instructions were received'

loop_
_space_group_symop_id
_space_group_symop_operation_xyz
1 'x, y, z'
2 '-x+1/2, y+1/2, -z+1/2'
3 '-x, -y, -z'
4 'x-1/2, -y-1/2, z-1/2'

loop_
_atom_site_label
_atom_site_type_symbol
_atom_site_fract_x
_atom_site_fract_y
_atom_site_fract_z
_atom_site_U_iso_or_equiv
_atom_site_adp_type
_atom_site_occupancy
_atom_site_symmetry_multiplicity
_atom_site_calc_flag
_atom_site_refinement_flags
_atom_site_disorder_assembly
_atom_site_disorder_group
C1 C 1.0053(2) 0.9114(2) 0.09215(8) 0.0145(4) Uani 1 1 d . . .
C2 C 0.9750(2) 0.8007(2) 0.04529(8) 0.0158(4) Uani 1 1 d . . .
C3 C 1.0862(2) 0.7572(3) 0.00629(8) 0.0178(4) Uani 1 1 d . . .
C4 C 1.2311(2) 0.8262(3) 0.01374(8) 0.0190(4) Uani 1 1 d . . .
C5 C 1.2644(2) 0.9376(3) 0.05993(9) 0.0195(4) Uani 1 1 d . . .
C6 C 1.1519(2) 0.9772(2) 0.09878(8) 0.0177(4) Uani 1 1 d . . .
C7 C 0.5197(3) 0.6002(3) 0.11836(11) 0.0345(6) Uani 1 1 d . . .
H7 H 0.6222 0.6281 0.1097 0.041 Uiso 1 1 calc R A 2
C8 C 0.4298(3) 0.4957(3) 0.08451(10) 0.0304(5) Uani 1 1 d . C .
H8 H 0.4639 0.4437 0.0495 0.036 Uiso 1 1 calc R B 1
C9 C 0.28112(16) 0.46841(19) 0.10460(6) 0.0239(4) Uani 0.843(3) 1 d P C 1
H9 H 0.2042 0.3972 0.0862 0.029 Uiso 0.843(3) 1 calc PR C 1
C9A C 0.43247(6) 0.67616(8) 0.17739(3) 0.02359(18) Uani 0.157(3) 1 d P C 2
H9A H 0.4641 0.7505 0.2090 0.028 Uiso 0.157(3) 1 calc PR C 2
C10 C 0.2656(2) 0.5699(2) 0.15935(8) 0.0161(4) Uani 1 1 d . . .
C11 C 0.1321(2) 0.5782(2) 0.19617(8) 0.0140(4) Uani 1 1 d . C .
C12 C 0.0009(2) 0.4792(2) 0.18251(8) 0.0176(4) Uani 1 1 d . . .
H12 H -0.0052 0.4096 0.1480 0.021 Uiso 1 1 calc R C .
C13 C -0.1201(2) 0.4834(3) 0.21976(9) 0.0195(4) Uani 1 1 d . C .
H13 H -0.2083 0.4151 0.2098 0.023 Uiso 1 1 calc R . .
C14 C 0.0049(2) 0.6755(3) 0.28175(8) 0.0195(4) Uani 1 1 d . C .
H14 H 0.0072 0.7447 0.3164 0.023 Uiso 1 1 calc R . .
C15 C 0.1309(2) 0.6800(3) 0.24680(8) 0.0179(4) Uani 1 1 d . . .
H15 H 0.2162 0.7524 0.2574 0.022 Uiso 1 1 calc R C .
F1 F 0.83416(12) 0.73265(16) 0.03543(5) 0.0222(2) Uani 1 1 d . . .
F2 F 1.05440(14) 0.64861(16) -0.03902(5) 0.0257(3) Uani 1 1 d . . .
F3 F 1.33892(13) 0.78355(18) -0.02383(5) 0.0284(3) Uani 1 1 d . . .
F4 F 1.40434(13) 1.00669(17) 0.06729(6) 0.0309(3) Uani 1 1 d . . .
F5 F 1.18844(14) 1.08393(16) 0.14398(5) 0.0268(3) Uani 1 1 d . . .
I1 I 0.836593(13) 0.984950(15) 0.151324(5) 0.01609(4) Uani 1 1 d . . .
N1 N -0.11970(18) 0.5787(2) 0.26919(7) 0.0187(3) Uani 1 1 d . . .
S1 S 0.43247(6) 0.67616(8) 0.17739(3) 0.02359(18) Uani 0.843(3) 1 d P C 3
S1A S 0.28112(16) 0.46841(19) 0.10460(6) 0.0239(4) Uani 0.157(3) 1 d P C 4

loop_
_atom_site_aniso_label
_atom_site_aniso_U_11
_atom_site_aniso_U_22
_atom_site_aniso_U_33
_atom_site_aniso_U_23
_atom_site_aniso_U_13
_atom_site_aniso_U_12
C1 0.0159(9) 0.0136(8) 0.0141(8) 0.0026(7) 0.0022(7) 0.0010(7)
C2 0.0149(9) 0.0156(8) 0.0168(9) 0.0022(7) -0.0007(7) -0.0024(7)
C3 0.0239(10) 0.0177(9) 0.0117(8) 0.0009(7) -0.0004(7) 0.0024(8)
C4 0.0197(9) 0.0215(10) 0.0162(9) 0.0070(7) 0.0073(7) 0.0059(8)
C5 0.0136(9) 0.0194(9) 0.0252(10) 0.0073(8) -0.0006(7) -0.0023(7)
C6 0.0208(9) 0.0147(9) 0.0174(9) -0.0002(7) -0.0017(7) -0.0015(7)
C7 0.0191(10) 0.0364(13) 0.0485(15) 0.0193(11) 0.0113(10) 0.0017(9)
C8 0.0401(13) 0.0267(11) 0.0252(11) 0.0084(9) 0.0150(10) 0.0109(10)
C9 0.0226(8) 0.0251(8) 0.0240(8) 0.0088(6) 0.0011(5) -0.0004(6)
C9A 0.0185(3) 0.0259(3) 0.0265(3) -0.0009(2) 0.0019(2) -0.0064(2)
C10 0.0148(9) 0.0133(8) 0.0203(9) 0.0047(7) 0.0013(7) -0.0003(7)
C11 0.0166(9) 0.0123(8) 0.0132(8) 0.0035(7) -0.0002(7) 0.0011(7)
C12 0.0203(9) 0.0175(9) 0.0151(9) -0.0021(7) 0.0013(7) -0.0031(7)
C13 0.0180(9) 0.0198(9) 0.0207(10) -0.0007(8) 0.0015(7) -0.0038(8)
C14 0.0249(10) 0.0191(9) 0.0146(9) -0.0027(7) 0.0013(8) 0.0014(8)
C15 0.0188(9) 0.0176(9) 0.0173(9) -0.0014(7) -0.0022(7) -0.0025(7)
F1 0.0162(5) 0.0255(6) 0.0249(6) -0.0050(5) -0.0007(4) -0.0054(5)
F2 0.0323(7) 0.0290(6) 0.0159(6) -0.0076(5) 0.0020(5) 0.0008(5)
F3 0.0242(6) 0.0366(7) 0.0251(6) 0.0068(5) 0.0132(5) 0.0079(5)
F4 0.0159(6) 0.0345(7) 0.0424(8) 0.0036(6) 0.0018(5) -0.0086(5)
F5 0.0256(6) 0.0260(6) 0.0285(6) -0.0090(5) -0.0044(5) -0.0065(5)
I1 0.01880(7) 0.01479(6) 0.01484(6) 0.00028(4) 0.00327(4) 0.00068(5)
N1 0.0199(8) 0.0187(8) 0.0177(8) 0.0017(6) 0.0035(6) 0.0024(7)
S1 0.0185(3) 0.0259(3) 0.0265(3) -0.0009(2) 0.0019(2) -0.0064(2)
S1A 0.0226(8) 0.0251(8) 0.0240(8) 0.0088(6) 0.0011(5) -0.0004(6)

loop_
_atom_type_symbol
_atom_type_description
_atom_type_scat_dispersion_real
_atom_type_scat_dispersion_imag
_atom_type_scat_source
C C 0.0033 0.0016 'International Tables Vol C Tables 4.2.6.8 and 6.1.1.4'
H H 0.0000 0.0000 'International Tables Vol C Tables 4.2.6.8 and 6.1.1.4'
F F 0.0171 0.0103 'International Tables Vol C Tables 4.2.6.8 and 6.1.1.4'
I I -0.4742 1.8119 'International Tables Vol C Tables 4.2.6.8 and 6.1.1.4'
N N 0.0061 0.0033 'International Tables Vol C Tables 4.2.6.8 and 6.1.1.4'
S S 0.1246 0.1234 'International Tables Vol C Tables 4.2.6.8 and 6.1.1.4'

loop_
_geom_angle_atom_site_label_1
_geom_angle_atom_site_label_2
_geom_angle_atom_site_label_3
_geom_angle
C2 C1 C6 117.25(17)
C2 C1 I1 122.51(14)
C6 C1 I1 120.23(14)
C1 C2 C3 121.64(17)
F1 C2 C1 120.83(16)
F1 C2 C3 117.52(16)
C4 C3 C2 119.77(17)
F2 C3 C2 120.69(17)
F2 C3 C4 119.54(17)
C5 C4 C3 119.88(17)
F3 C4 C3 119.79(18)
F3 C4 C5 120.32(18)
C4 C5 C6 119.28(18)
F4 C5 C4 120.38(18)
F4 C5 C6 120.34(18)
C1 C6 C5 122.17(18)
F5 C6 C1 119.86(17)
F5 C6 C5 117.97(17)
C8 C7 H7 123.4
C8 C7 C9A 113.11(17)
C9A C7 H7 123.4
C7 C8 H8 122.4
C7 C8 C9 115.30(19)
C9 C8 H8 122.4
C8 C9 H9 125.9
C8 C9 C10 108.22(15)
C10 C9 H9 125.9
C7 C9A H9A 133.5
C7 C9A C10 93.07(11)
C10 C9A H9A 133.5
C9 C10 C9A 110.29(12)
C11 C10 C9 127.40(16)
C11 C10 C9A 122.28(14)
C12 C11 C10 120.96(17)
C15 C11 C10 122.11(17)
C15 C11 C12 116.90(17)
C11 C12 H12 120.3
C13 C12 C11 119.40(17)
C13 C12 H12 120.3
C12 C13 H13 118.2
N1 C13 C12 123.56(18)
N1 C13 H13 118.2
C15 C14 H14 118.3
N1 C14 H14 118.3
N1 C14 C15 123.34(18)
C11 C15 H15 120.1
C14 C15 C11 119.79(17)
C14 C15 H15 120.1
C14 N1 C13 116.98(16)

loop_
_geom_bond_atom_site_label_1
_geom_bond_atom_site_label_2
_geom_bond_distance
C1 C2 1.379(3)
C1 C6 1.382(3)
C1 I1 2.1123(18)
C2 C3 1.383(3)
C2 F1 1.349(2)
C3 C4 1.378(3)
C3 F2 1.344(2)
C4 C5 1.375(3)
C4 F3 1.338(2)
C5 C6 1.382(3)
C5 F4 1.338(2)
C6 F5 1.342(2)
C7 H7 0.9500
C7 C8 1.343(4)
C7 C9A 1.676(3)
C8 H8 0.9500
C8 C9 1.411(3)
C9 H9 0.9500
C9 C10 1.480(2)
C9A H9A 0.9500
C9A C10 1.7065(19)
C10 C11 1.467(2)
C11 C12 1.398(3)
C11 C15 1.391(3)
C12 H12 0.9500
C12 C13 1.383(3)
C13 H13 0.9500
C13 N1 1.342(3)
C14 H14 0.9500
C14 C15 1.385(3)
C14 N1 1.336(3)
C15 H15 0.9500
